data_4103517
loop_
_publ_author_name
'Kristina Lekin'
'Stephen M. Winter'
'Laura E. Downie'
'Xuezhao Bao'
'John S. Tse'
'Serge Desgreniers'
'Richard A. Secco'
'Paul A. Dube'
'Richard T. Oakley'

_publ_section_title
;
 Hysteretic Spin Crossover between a Bisdithiazolyl Radical and Its
 Hypervalent \s-Dimer
;
_journal_name_full 'Journal of the American Chemical Society'
_journal_page_first 16212
_journal_page_last 16224
_journal_paper_doi 10.1021/ja106768z
_journal_volume 132
_journal_year 2010
_chemical_formula_moiety 'C14 H10 F2 N6 S8'
_chemical_formula_sum 'C14 H10 F2 N6 S8'
_chemical_formula_weight 556.84
_chemical_name_common FBPEt_dimer
_chemical_name_systematic
; 
 ? 
;
_space_group_IT_number 14
_symmetry_cell_setting monoclinic
_symmetry_space_group_name_Hall '-P 2ybc'
_symmetry_space_group_name_H-M 'P 1 21/c 1'
_atom_sites_solution_hydrogens geom
_atom_sites_solution_primary direct
_atom_sites_solution_secondary difmap
_audit_creation_method SHELXL-97
_cell_angle_alpha 90.00
_cell_angle_beta 105.105(2)
_cell_angle_gamma 90.00
_cell_formula_units_Z 2
_cell_length_a 5.3256(3)
_cell_length_b 11.3951(7)
_cell_length_c 17.3934(10)
_cell_measurement_reflns_used 1694
_cell_measurement_temperature 296(2)
_cell_measurement_theta_max 27.53
_cell_measurement_theta_min 3.01
_cell_volume 1019.06(10)
_computing_cell_refinement 'APEX II'
_computing_data_collection 'APEX II'
_computing_data_reduction 'APEX II'
_computing_structure_refinement 'SHELXL-97 (Sheldrick, 1997)'
_computing_structure_solution 'SHELXS-97 (Sheldrick, 1990)'
_diffrn_ambient_temperature 296(2)
_diffrn_measured_fraction_theta_full 0.997
_diffrn_measured_fraction_theta_max 0.997
_diffrn_measurement_device_type 'CCD area detector'
_diffrn_measurement_method 'omega scans'
_diffrn_radiation_monochromator graphite
_diffrn_radiation_source 'fine-focus sealed tube'
_diffrn_radiation_type MoK\a
_diffrn_radiation_wavelength 0.71073
_diffrn_reflns_av_R_equivalents 0.0262
_diffrn_reflns_av_sigmaI/netI 0.0356
_diffrn_reflns_limit_h_max 5
_diffrn_reflns_limit_h_min -7
_diffrn_reflns_limit_k_max 12
_diffrn_reflns_limit_k_min -15
_diffrn_reflns_limit_l_max 22
_diffrn_reflns_limit_l_min -22
_diffrn_reflns_number 6607
_diffrn_reflns_theta_full 28.00
_diffrn_reflns_theta_max 28.00
_diffrn_reflns_theta_min 3.01
_exptl_absorpt_coefficient_mu 0.911
_exptl_absorpt_correction_T_max 0.9645
_exptl_absorpt_correction_T_min 0.8985
_exptl_absorpt_correction_type empirical
_exptl_absorpt_process_details 'APEX II'
_exptl_crystal_colour black
_exptl_crystal_density_diffrn 1.814
_exptl_crystal_density_method 'not measured'
_exptl_crystal_description block
_exptl_crystal_F_000 564
_exptl_crystal_size_max 0.12
_exptl_crystal_size_mid 0.07
_exptl_crystal_size_min 0.04
_refine_diff_density_max 0.318
_refine_diff_density_min -0.291
_refine_diff_density_rms 0.058
_refine_ls_extinction_method none
_refine_ls_goodness_of_fit_ref 1.077
_refine_ls_hydrogen_treatment constr
_refine_ls_matrix_type full
_refine_ls_number_parameters 137
_refine_ls_number_reflns 2444
_refine_ls_number_restraints 0
_refine_ls_restrained_S_all 1.077
_refine_ls_R_factor_all 0.0504
_refine_ls_R_factor_gt 0.0364
_refine_ls_shift/su_max 0.001
_refine_ls_shift/su_mean 0.000
_refine_ls_structure_factor_coef Fsqd
_refine_ls_weighting_details 'calc w=1/[\s^2^(Fo^2^)+(0.0383P)^2^+0.2225P] where P=(Fo^2^+2Fc^2^)/3'
_refine_ls_weighting_scheme calc
_refine_ls_wR_factor_gt 0.0835
_refine_ls_wR_factor_ref 0.0942
_reflns_number_gt 1958
_reflns_number_total 2444
_reflns_threshold_expression >2sigma(I)
_cod_data_source_file ja106768z_si_003.cif
_cod_data_source_block fbpet_b_0m
_cod_original_sg_symbol_H-M 'P 21/c'
_cod_database_code 4103517

loop_
_symmetry_equiv_pos_as_xyz
'x, y, z'
'-x, y+1/2, -z+1/2'
'-x, -y, -z'
'x, -y-1/2, z-1/2'

loop_
_atom_site_label
_atom_site_type_symbol
_atom_site_fract_x
_atom_site_fract_y
_atom_site_fract_z
_atom_site_U_iso_or_equiv
_atom_site_adp_type
_atom_site_occupancy
_atom_site_symmetry_multiplicity
_atom_site_calc_flag
_atom_site_refinement_flags
S1 S 1.68415(14) 0.95685(6) 0.62718(4) 0.04700(19) Uani 1 1 d .
S2 S 1.62632(13) 0.89454(6) 0.73417(4) 0.04452(19) Uani 1 1 d .
S3 S 0.58862(13) 0.51672(6) 0.56257(4) 0.04297(18) Uani 1 1 d .
S4 S 0.86120(14) 0.57160(6) 0.71853(4) 0.04414(19) Uani 1 1 d .
F F 1.2887(3) 0.73229(15) 0.79985(9) 0.0578(5) Uani 1 1 d .
N1 N 1.1250(4) 0.74195(17) 0.55458(11) 0.0338(4) Uani 1 1 d .
N2 N 1.4526(4) 0.88150(19) 0.56600(13) 0.0426(5) Uani 1 1 d .
N3 N 0.7926(4) 0.61077(17) 0.54047(12) 0.0387(5) Uani 1 1 d .
C1 C 0.9738(4) 0.6681(2) 0.58954(13) 0.0330(5) Uani 1 1 d .
C2 C 1.0336(4) 0.6623(2) 0.67624(14) 0.0336(5) Uani 1 1 d .
C3 C 1.2341(5) 0.7341(2) 0.71997(14) 0.0390(6) Uani 1 1 d .
C4 C 1.3751(4) 0.8060(2) 0.68493(14) 0.0344(5) Uani 1 1 d .
C5 C 1.3185(4) 0.8111(2) 0.59926(14) 0.0345(5) Uani 1 1 d .
C6 C 1.0696(5) 0.7481(2) 0.46669(14) 0.0438(6) Uani 1 1 d .
H6A H 1.0161 0.6713 0.4443 0.053 Uiso 1 1 calc R
H6B H 1.2269 0.7700 0.4520 0.053 Uiso 1 1 calc R
C7 C 0.8592(6) 0.8359(3) 0.43244(16) 0.0541(7) Uani 1 1 d .
H7A H 0.8307 0.8390 0.3757 0.081 Uiso 1 1 calc R
H7B H 0.9113 0.9120 0.4547 0.081 Uiso 1 1 calc R
H7C H 0.7013 0.8128 0.4451 0.081 Uiso 1 1 calc R

loop_
_atom_site_aniso_label
_atom_site_aniso_U_11
_atom_site_aniso_U_22
_atom_site_aniso_U_33
_atom_site_aniso_U_23
_atom_site_aniso_U_13
_atom_site_aniso_U_12
S1 0.0410(4) 0.0446(4) 0.0566(4) -0.0064(3) 0.0149(3) -0.0107(3)
S2 0.0378(4) 0.0441(4) 0.0474(4) -0.0077(3) 0.0036(3) -0.0066(3)
S3 0.0381(4) 0.0358(4) 0.0512(4) -0.0004(3) 0.0049(3) -0.0048(3)
S4 0.0426(4) 0.0460(4) 0.0428(3) 0.0068(3) 0.0091(3) -0.0056(3)
F 0.0623(11) 0.0720(11) 0.0330(8) 0.0044(7) 0.0012(7) -0.0167(8)
N1 0.0303(11) 0.0361(11) 0.0348(10) -0.0028(8) 0.0079(8) -0.0040(8)
N2 0.0390(13) 0.0445(12) 0.0468(12) -0.0046(9) 0.0158(10) -0.0095(10)
N3 0.0353(12) 0.0350(11) 0.0430(11) -0.0044(8) 0.0051(9) -0.0047(9)
C1 0.0311(13) 0.0293(12) 0.0366(12) -0.0003(9) 0.0051(9) 0.0037(9)
C2 0.0282(12) 0.0332(12) 0.0388(12) 0.0033(10) 0.0075(9) 0.0056(9)
C3 0.0380(14) 0.0408(14) 0.0335(12) 0.0010(10) 0.0010(10) 0.0028(11)
C4 0.0276(12) 0.0334(12) 0.0404(12) -0.0025(10) 0.0059(10) 0.0035(9)
C5 0.0294(13) 0.0326(12) 0.0411(12) -0.0041(10) 0.0083(10) 0.0014(9)
C6 0.0452(16) 0.0531(16) 0.0361(13) -0.0105(11) 0.0162(11) -0.0080(12)
C7 0.0508(18) 0.071(2) 0.0390(14) 0.0081(13) 0.0091(12) 0.0005(15)

loop_
_atom_type_symbol
_atom_type_description
_atom_type_scat_dispersion_real
_atom_type_scat_dispersion_imag
_atom_type_scat_source
C C 0.0033 0.0016 'International Tables Vol C Tables 4.2.6.8 and 6.1.1.4'
H H 0.0000 0.0000 'International Tables Vol C Tables 4.2.6.8 and 6.1.1.4'
N N 0.0061 0.0033 'International Tables Vol C Tables 4.2.6.8 and 6.1.1.4'
F F 0.0171 0.0103 'International Tables Vol C Tables 4.2.6.8 and 6.1.1.4'
S S 0.1246 0.1234 'International Tables Vol C Tables 4.2.6.8 and 6.1.1.4'

loop_
_geom_angle_atom_site_label_1
_geom_angle_atom_site_label_2
_geom_angle_atom_site_label_3
_geom_angle
_geom_angle_site_symmetry_3
N2 S1 S2 98.00(8) .
C4 S2 S1 91.83(9) .
N3 S3 S3 91.21(8) 3_666
C5 N1 C1 122.00(19) .
C5 N1 C6 118.5(2) .
C1 N1 C6 119.45(19) .
C5 N2 S1 116.02(18) .
C1 N3 S3 127.14(18) .
N3 C1 N1 115.6(2) .
N3 C1 C2 125.9(2) .
N1 C1 C2 118.6(2) .
C3 C2 C1 117.7(2) .
C3 C2 S4 123.30(18) .
C1 C2 S4 119.02(18) .
F C3 C4 118.5(2) .
F C3 C2 118.8(2) .
C4 C3 C2 122.7(2) .
C3 C4 C5 119.8(2) .
C3 C4 S2 125.53(19) .
C5 C4 S2 114.72(18) .
N2 C5 N1 121.4(2) .
N2 C5 C4 119.4(2) .
N1 C5 C4 119.2(2) .
N1 C6 C7 111.6(2) .

loop_
_geom_bond_atom_site_label_1
_geom_bond_atom_site_label_2
_geom_bond_distance
_geom_bond_site_symmetry_2
S1 N2 1.645(2) .
S1 S2 2.0883(10) .
S2 C4 1.716(2) .
S3 N3 1.641(2) .
S3 S3 2.1687(13) 3_666
S4 C2 1.675(2) .
F C3 1.343(3) .
N1 C5 1.367(3) .
N1 C1 1.408(3) .
N1 C6 1.481(3) .
N2 C5 1.306(3) .
N3 C1 1.288(3) .
C1 C2 1.459(3) .
C2 C3 1.402(3) .
C3 C4 1.359(3) .
C4 C5 1.442(3) .
C6 C7 1.504(4) .
